data_7124468
loop_
_publ_author_name
'Xu, Pengfei'
'Qiu, Qianqian'
'Ye, Xinru'
'Wei, Mengru'
'Xi, Wenbin'
'Feng, Hui'
'Qian, Zhaosheng'

_publ_section_title
;
 Halogenated Tetraphenylethene with Enhanced Aggregation-Induced Emission:
 Anomalous Anti-Heavy-Atom Effect and Self-Reversible Mechanochromism
;
_journal_name_full 'Chemical Communications'
_journal_paper_doi 10.1039/C9CC07045A
_journal_year 2019
_chemical_formula_moiety 'C26 H16 Br4, 2(C4 H8 O)'
_chemical_formula_sum 'C34 H32 Br4 O2'
_chemical_formula_weight 792.23
_chemical_name_common Tetrabromophenylethene
_space_group_crystal_system orthorhombic
_space_group_IT_number 19
_space_group_name_Hall 'P 2ac 2ab'
_space_group_name_H-M_alt 'P 21 21 21'
_atom_sites_solution_hydrogens geom
_atom_sites_solution_primary direct
_atom_sites_solution_secondary difmap
_audit_creation_date 2019-11-05
_audit_creation_method
;
Olex2 1.2
(compiled 2018.05.29 svn.r3508 for OlexSys, GUI svn.r5506)
;
_audit_update_record
;
2019-11-06 deposited with the CCDC.	2019-11-12 downloaded from the CCDC.
;
_cell_angle_alpha 90
_cell_angle_beta 90
_cell_angle_gamma 90
_cell_formula_units_Z 4
_cell_length_a 9.3392(7)
_cell_length_b 15.1764(14)
_cell_length_c 21.938(2)
_cell_measurement_reflns_used 9950
_cell_measurement_temperature 293(2)
_cell_measurement_theta_max 27.50
_cell_measurement_theta_min 2.29
_cell_volume 3109.4(5)
_computing_cell_refinement 'Siemens SMART & SAINT'
_computing_data_collection 'Siemens SMART'
_computing_data_reduction 'Siemens XPREP'
_computing_molecular_graphics 'Olex2 (Dolomanov et al., 2009)'
_computing_publication_material 'Olex2 (Dolomanov et al., 2009)'
_computing_structure_refinement 'XL (Sheldrick, 2008)'
_computing_structure_solution 'Siemens SHELXTL'
_diffrn_ambient_temperature 293(2)
_diffrn_measured_fraction_theta_full 0.999
_diffrn_measured_fraction_theta_max 0.998
_diffrn_measurement_device_type 'Bruker P4'
_diffrn_measurement_method '\w scans'
_diffrn_radiation_monochromator graphite
_diffrn_radiation_type MoK\a
_diffrn_radiation_wavelength 0.71073
_diffrn_reflns_av_R_equivalents 0.0964
_diffrn_reflns_av_unetI/netI 0.0796
_diffrn_reflns_Laue_measured_fraction_full 0.999
_diffrn_reflns_Laue_measured_fraction_max 0.998
_diffrn_reflns_limit_h_max 11
_diffrn_reflns_limit_h_min -12
_diffrn_reflns_limit_k_max 19
_diffrn_reflns_limit_k_min -19
_diffrn_reflns_limit_l_max 25
_diffrn_reflns_limit_l_min -28
_diffrn_reflns_number 37711
_diffrn_reflns_point_group_measured_fraction_full 1.000
_diffrn_reflns_point_group_measured_fraction_max 0.999
_diffrn_reflns_theta_full 25.242
_diffrn_reflns_theta_max 27.497
_diffrn_reflns_theta_min 2.291
_exptl_absorpt_coefficient_mu 5.207
_exptl_absorpt_correction_T_max 0.732
_exptl_absorpt_correction_T_min 0.407
_exptl_absorpt_correction_type empirical
_exptl_absorpt_process_details 'SADABS (Sheldrick, 1996)'
_exptl_crystal_colour colourless
_exptl_crystal_colour_primary colourless
_exptl_crystal_density_diffrn 1.692
_exptl_crystal_density_meas 1.692
_exptl_crystal_density_method calculated
_exptl_crystal_description block
_exptl_crystal_F_000 1568
_exptl_crystal_size_max 0.34
_exptl_crystal_size_mid 0.15
_exptl_crystal_size_min 0.06
_refine_diff_density_max 0.411
_refine_diff_density_min -0.561
_refine_diff_density_rms 0.098
_refine_ls_abs_structure_details
;
 Refined as a perfect inversion twin.
;
_refine_ls_abs_structure_Flack 0.5
_refine_ls_extinction_method none
_refine_ls_goodness_of_fit_ref 1.017
_refine_ls_hydrogen_treatment constr
_refine_ls_matrix_type full
_refine_ls_number_parameters 361
_refine_ls_number_reflns 7120
_refine_ls_number_restraints 0
_refine_ls_restrained_S_all 1.017
_refine_ls_R_factor_all 0.0765
_refine_ls_R_factor_gt 0.0458
_refine_ls_shift/su_max 0.001
_refine_ls_shift/su_mean 0.000
_refine_ls_structure_factor_coef Fsqd
_refine_ls_weighting_details 'w=1/[\s^2^(Fo^2^)+(0.0334P)^2^+2.9172P] where P=(Fo^2^+2Fc^2^)/3'
_refine_ls_weighting_scheme calc
_refine_ls_wR_factor_gt 0.0871
_refine_ls_wR_factor_ref 0.0986
_reflns_Friedel_coverage 0.783
_reflns_Friedel_fraction_full 1.000
_reflns_Friedel_fraction_max 0.999
_reflns_number_gt 5330
_reflns_number_total 7120
_reflns_threshold_expression 'I > 2\s(I)'
_cod_data_source_file c9cc07045a4.cif
_cod_data_source_block tpebr
_cod_database_code 7124468
_shelx_shelxl_version_number 2014/7
_shelx_space_group_comment
;
The symmetry employed for this shelxl refinement is uniquely defined
by the following loop, which should always be used as a source of
symmetry information in preference to the above space-group names.
They are only intended as comments.
;
_shelx_estimated_absorpt_t_max 0.732
_shelx_estimated_absorpt_t_min 0.407
_olex2_refinement_description
;
1. Fixed Uiso
 At 1.2 times of:
  All C(H) groups, All C(H,H) groups
2.a Secondary CH2 refined with riding coordinates:
 C27(H27A,H27B), C43(H43A,H43B), C61(H61A,H61B), C62(H62A,H62B), C63(H63A,
 H63B), C65(H65A,H65B), C69(H69A,H69B), C70(H70A,H70B)
2.b Aromatic/amide H refined with riding coordinates:
 C2(H2), C3(H3), C5(H5), C8(H8), C16(H16), C18(H18), C19(H19), C20(H20),
 C24(H24), C29(H29), C44(H44), C50(H50), C60(H60), C64(H64), C66(H66), C68(H68)
;
_olex2_submission_special_instructions 'No special instructions were received'

loop_
_space_group_symop_operation_xyz
'x, y, z'
'-x+1/2, -y, z+1/2'
'x+1/2, -y+1/2, -z'
'-x, y+1/2, -z+1/2'

loop_
_atom_site_label
_atom_site_type_symbol
_atom_site_fract_x
_atom_site_fract_y
_atom_site_fract_z
_atom_site_U_iso_or_equiv
_atom_site_adp_type
_atom_site_occupancy
_atom_site_site_symmetry_order
_atom_site_calc_flag
_atom_site_refinement_flags_posn
Br1 Br -0.20480(9) 0.21359(5) -0.18114(4) 0.0343(2) Uani 1 1 d .
Br2 Br -0.28229(9) 0.05629(5) -0.63104(4) 0.0337(2) Uani 1 1 d .
Br3 Br -0.54413(10) 0.52486(6) -0.71610(4) 0.0373(2) Uani 1 1 d .
Br4 Br -0.23364(10) 0.77121(5) -0.30102(4) 0.0405(2) Uani 1 1 d .
O1 O 0.0580(7) 0.1785(4) 0.0313(4) 0.056(2) Uani 1 1 d .
O2 O 0.4664(6) 0.0985(4) -0.3589(3) 0.0433(16) Uani 1 1 d .
C1 C -0.2305(8) 0.2626(4) -0.2599(3) 0.0231(16) Uani 1 1 d .
C2 C -0.1470(8) 0.2880(5) -0.3615(4) 0.0240(17) Uani 1 1 d .
H2 H -0.0760 0.2824 -0.3909 0.029 Uiso 1 1 calc R
C3 C -0.2284(8) 0.2936(5) -0.5413(3) 0.0234(16) Uani 1 1 d .
H3 H -0.1838 0.3472 -0.5494 0.028 Uiso 1 1 calc R
C4 C -0.3001(7) 0.2829(4) -0.4861(3) 0.0187(15) Uani 1 1 d .
C5 C -0.2214(8) 0.2272(4) -0.5844(3) 0.0231(16) Uani 1 1 d .
H5 H -0.1721 0.2355 -0.6207 0.028 Uiso 1 1 calc R
C7 C -0.2719(9) 0.6653(5) -0.3440(4) 0.0284(18) Uani 1 1 d .
C8 C -0.1928(8) 0.5272(5) -0.3828(4) 0.0262(18) Uani 1 1 d .
H8 H -0.1218 0.4844 -0.3859 0.031 Uiso 1 1 calc R
C9 C -0.2769(8) 0.3281(4) -0.3767(3) 0.0206(15) Uani 1 1 d .
C10 C -0.3441(7) 0.4397(5) -0.4553(4) 0.0207(16) Uani 1 1 d .
C12 C -0.2900(9) 0.1477(4) -0.5720(4) 0.0235(16) Uani 1 1 d .
C15 C -0.4923(8) 0.5047(5) -0.6336(4) 0.0282(19) Uani 1 1 d .
C16 C -0.3621(8) 0.2004(5) -0.4739(4) 0.0234(17) Uani 1 1 d .
H16 H -0.4065 0.1907 -0.4365 0.028 Uiso 1 1 calc R
C18 C -0.3600(8) 0.3014(5) -0.2740(4) 0.0234(17) Uani 1 1 d .
H18 H -0.4324 0.3046 -0.2449 0.028 Uiso 1 1 calc R
C19 C -0.1223(8) 0.2563(5) -0.3026(4) 0.0242(18) Uani 1 1 d .
H19 H -0.0345 0.2315 -0.2923 0.029 Uiso 1 1 calc R
C20 C -0.1670(9) 0.6025(5) -0.3485(4) 0.034(2) Uani 1 1 d .
H20 H -0.0797 0.6102 -0.3288 0.040 Uiso 1 1 calc R
C21 C -0.3220(7) 0.5145(5) -0.4125(3) 0.0198(16) Uani 1 1 d .
C24 C -0.3578(8) 0.1337(5) -0.5165(4) 0.0242(18) Uani 1 1 d .
H24 H -0.4002 0.0796 -0.5081 0.029 Uiso 1 1 calc R
C27 C -0.0207(11) 0.2184(6) -0.0170(5) 0.050(3) Uani 1 1 d .
H27A H 0.0358 0.2190 -0.0541 0.060 Uiso 1 1 calc R
H27B H -0.0456 0.2786 -0.0066 0.060 Uiso 1 1 calc R
C29 C -0.3808(8) 0.3353(5) -0.3316(4) 0.0229(18) Uani 1 1 d .
H29 H -0.4664 0.3638 -0.3405 0.027 Uiso 1 1 calc R
C43 C -0.0300(11) 0.1149(6) 0.0615(5) 0.051(3) Uani 1 1 d .
H43A H -0.0292 0.1249 0.1051 0.061 Uiso 1 1 calc R
H43B H 0.0051 0.0558 0.0535 0.061 Uiso 1 1 calc R
C44 C -0.4046(8) 0.6546(5) -0.3721(4) 0.0287(19) Uani 1 1 d .
H44 H -0.4759 0.6969 -0.3680 0.034 Uiso 1 1 calc R
C50 C -0.4272(8) 0.5789(5) -0.4063(4) 0.0274(18) Uani 1 1 d .
H50 H -0.5150 0.5710 -0.4255 0.033 Uiso 1 1 calc R
C51 C -0.3080(7) 0.3554(5) -0.4405(3) 0.0181(16) Uani 1 1 d .
C60 C -0.3934(9) 0.5579(5) -0.6055(4) 0.0291(19) Uani 1 1 d .
H60 H -0.3573 0.6070 -0.6255 0.035 Uiso 1 1 calc R
C61 C 0.5902(9) 0.0638(6) -0.3299(5) 0.040(2) Uani 1 1 d .
H61A H 0.6544 0.1112 -0.3183 0.048 Uiso 1 1 calc R
H61B H 0.6407 0.0245 -0.3573 0.048 Uiso 1 1 calc R
C62 C 0.5402(10) 0.0136(7) -0.2732(5) 0.046(2) Uani 1 1 d .
H62A H 0.5815 -0.0450 -0.2718 0.056 Uiso 1 1 calc R
H62B H 0.5653 0.0450 -0.2362 0.056 Uiso 1 1 calc R
C63 C 0.3785(9) 0.0095(6) -0.2817(5) 0.041(2) Uani 1 1 d .
H63A H 0.3501 -0.0423 -0.3045 0.049 Uiso 1 1 calc R
H63B H 0.3289 0.0101 -0.2428 0.049 Uiso 1 1 calc R
C64 C -0.3479(8) 0.5379(5) -0.5473(4) 0.0260(18) Uani 1 1 d .
H64 H -0.2820 0.5745 -0.5280 0.031 Uiso 1 1 calc R
C65 C 0.3513(9) 0.0924(5) -0.3171(5) 0.038(2) Uani 1 1 d .
H65A H 0.2605 0.0890 -0.3385 0.046 Uiso 1 1 calc R
H65B H 0.3496 0.1432 -0.2903 0.046 Uiso 1 1 calc R
C66 C -0.5056(8) 0.4140(5) -0.5446(4) 0.0241(18) Uani 1 1 d .
H66 H -0.5465 0.3669 -0.5238 0.029 Uiso 1 1 calc R
C67 C -0.3996(8) 0.4632(5) -0.5168(4) 0.0206(17) Uani 1 1 d .
C68 C -0.5519(8) 0.4335(5) -0.6030(4) 0.0264(18) Uani 1 1 d .
H68 H -0.6222 0.3994 -0.6215 0.032 Uiso 1 1 calc R
C69 C -0.1791(11) 0.1255(7) 0.0367(5) 0.052(3) Uani 1 1 d .
H69A H -0.2353 0.1651 0.0619 0.063 Uiso 1 1 calc R
H69B H -0.2277 0.0692 0.0340 0.063 Uiso 1 1 calc R
C70 C -0.1534(12) 0.1643(8) -0.0258(5) 0.059(3) Uani 1 1 d .
H70A H -0.1382 0.1184 -0.0558 0.071 Uiso 1 1 calc R
H70B H -0.2333 0.2008 -0.0385 0.071 Uiso 1 1 calc R

loop_
_atom_site_aniso_label
_atom_site_aniso_U_11
_atom_site_aniso_U_22
_atom_site_aniso_U_33
_atom_site_aniso_U_23
_atom_site_aniso_U_13
_atom_site_aniso_U_12
Br1 0.0435(5) 0.0386(5) 0.0207(5) 0.0050(4) -0.0046(4) 0.0002(4)
Br2 0.0365(4) 0.0331(4) 0.0315(5) -0.0121(4) 0.0026(4) -0.0006(4)
Br3 0.0497(5) 0.0401(5) 0.0221(5) 0.0014(4) -0.0053(4) 0.0122(4)
Br4 0.0543(6) 0.0265(4) 0.0405(6) -0.0098(4) -0.0102(4) -0.0029(4)
O1 0.045(4) 0.052(4) 0.072(6) 0.015(4) -0.003(4) 0.000(3)
O2 0.035(3) 0.059(4) 0.036(4) 0.023(3) 0.004(3) -0.004(3)
C1 0.032(4) 0.021(3) 0.016(4) 0.001(3) -0.003(3) -0.001(3)
C2 0.024(4) 0.028(4) 0.020(4) -0.002(4) 0.004(3) -0.001(3)
C3 0.024(4) 0.022(4) 0.023(4) 0.006(3) 0.000(3) 0.002(3)
C4 0.017(4) 0.018(3) 0.021(4) 0.002(3) 0.002(3) -0.001(3)
C5 0.022(4) 0.027(4) 0.019(4) 0.003(3) 0.002(3) 0.004(3)
C7 0.038(5) 0.021(4) 0.026(5) 0.000(3) -0.001(4) -0.008(4)
C8 0.026(4) 0.022(4) 0.030(5) 0.002(4) -0.003(3) 0.004(3)
C9 0.023(3) 0.015(3) 0.023(4) 0.000(3) 0.002(4) 0.000(3)
C10 0.023(4) 0.020(4) 0.020(4) -0.003(3) -0.002(3) 0.002(3)
C12 0.025(4) 0.021(4) 0.025(5) -0.004(3) -0.005(4) 0.004(3)
C15 0.033(4) 0.027(4) 0.024(5) 0.000(4) -0.001(4) 0.011(3)
C16 0.025(4) 0.023(4) 0.022(5) 0.003(3) -0.001(3) 0.000(3)
C18 0.030(4) 0.025(4) 0.014(4) -0.004(3) 0.001(3) 0.001(3)
C19 0.022(4) 0.024(4) 0.026(5) 0.000(3) -0.001(3) -0.001(3)
C20 0.034(5) 0.032(5) 0.035(6) 0.001(4) -0.010(4) -0.003(4)
C21 0.024(4) 0.019(4) 0.017(4) 0.002(3) 0.001(3) -0.002(3)
C24 0.025(4) 0.023(4) 0.025(5) 0.002(3) -0.002(3) -0.001(3)
C27 0.069(7) 0.043(5) 0.037(6) 0.010(5) 0.003(5) 0.011(5)
C29 0.024(4) 0.023(4) 0.022(5) 0.002(3) 0.004(3) 0.004(3)
C43 0.053(6) 0.038(5) 0.062(8) 0.011(5) -0.008(6) 0.004(5)
C44 0.030(4) 0.024(4) 0.032(5) -0.001(4) 0.001(4) -0.001(3)
C50 0.026(4) 0.029(4) 0.028(5) 0.000(4) -0.004(4) -0.005(3)
C51 0.016(4) 0.024(4) 0.014(4) 0.002(3) 0.003(3) -0.002(3)
C60 0.041(5) 0.020(4) 0.026(5) 0.006(4) 0.004(4) -0.005(4)
C61 0.028(4) 0.042(5) 0.051(7) 0.000(5) -0.004(4) -0.003(4)
C62 0.042(5) 0.059(6) 0.037(6) 0.014(5) -0.004(5) -0.002(5)
C63 0.038(5) 0.044(5) 0.040(6) 0.014(5) 0.014(4) 0.008(4)
C64 0.028(4) 0.024(4) 0.026(5) 0.002(4) -0.004(3) -0.006(3)
C65 0.042(5) 0.035(5) 0.038(6) 0.010(4) 0.007(5) 0.005(4)
C66 0.023(4) 0.020(4) 0.028(5) 0.004(3) -0.001(3) 0.000(3)
C67 0.026(4) 0.017(4) 0.019(4) 0.000(3) 0.000(3) 0.005(3)
C68 0.026(4) 0.024(4) 0.029(5) -0.005(4) -0.004(4) 0.006(3)
C69 0.051(6) 0.054(6) 0.051(8) 0.013(5) 0.003(5) 0.003(5)
C70 0.067(7) 0.071(7) 0.039(7) 0.006(6) -0.002(6) 0.002(6)

loop_
_atom_type_symbol
_atom_type_description
_atom_type_scat_dispersion_real
_atom_type_scat_dispersion_imag
_atom_type_scat_source
C C 0.0033 0.0016 'International Tables Vol C Tables 4.2.6.8 and 6.1.1.4'
H H 0.0000 0.0000 'International Tables Vol C Tables 4.2.6.8 and 6.1.1.4'
Br Br -0.2901 2.4595 'International Tables Vol C Tables 4.2.6.8 and 6.1.1.4'
O O 0.0106 0.0060 'International Tables Vol C Tables 4.2.6.8 and 6.1.1.4'

loop_
_geom_angle_atom_site_label_1
_geom_angle_atom_site_label_2
_geom_angle_atom_site_label_3
_geom_angle
C27 O1 C43 109.6(7)
C65 O2 C61 107.7(7)
C18 C1 Br1 118.8(6)
C18 C1 C19 121.3(7)
C19 C1 Br1 119.9(6)
C9 C2 H2 119.5
C9 C2 C19 121.0(7)
C19 C2 H2 119.5
C4 C3 H3 119.0
C5 C3 H3 119.0
C5 C3 C4 122.1(7)
C3 C4 C16 117.9(7)
C3 C4 C51 121.4(6)
C16 C4 C51 120.6(7)
C3 C5 H5 120.8
C3 C5 C12 118.5(7)
C12 C5 H5 120.8
C20 C7 Br4 119.3(6)
C20 C7 C44 121.6(7)
C44 C7 Br4 119.1(6)
C20 C8 H8 119.3
C21 C8 H8 119.3
C21 C8 C20 121.4(7)
C2 C9 C51 121.0(7)
C29 C9 C2 118.0(7)
C29 C9 C51 120.7(6)
C51 C10 C21 122.2(7)
C51 C10 C67 121.8(7)
C67 C10 C21 115.9(6)
C5 C12 Br2 118.9(6)
C24 C12 Br2 120.3(6)
C24 C12 C5 120.8(7)
C60 C15 Br3 120.4(6)
C60 C15 C68 120.6(8)
C68 C15 Br3 119.0(6)
C4 C16 H16 119.6
C24 C16 C4 120.8(8)
C24 C16 H16 119.6
C1 C18 H18 120.4
C29 C18 C1 119.2(7)
C29 C18 H18 120.4
C1 C19 C2 118.8(7)
C1 C19 H19 120.6
C2 C19 H19 120.6
C7 C20 C8 119.1(8)
C7 C20 H20 120.5
C8 C20 H20 120.5
C8 C21 C10 121.6(6)
C8 C21 C50 118.1(7)
C50 C21 C10 120.0(7)
C12 C24 H24 120.1
C16 C24 C12 119.8(7)
C16 C24 H24 120.1
O1 C27 H27A 110.4
O1 C27 H27B 110.4
O1 C27 C70 106.8(8)
H27A C27 H27B 108.6
C70 C27 H27A 110.4
C70 C27 H27B 110.4
C9 C29 H29 119.2
C18 C29 C9 121.7(7)
C18 C29 H29 119.2
O1 C43 H43A 110.3
O1 C43 H43B 110.3
O1 C43 C69 107.1(8)
H43A C43 H43B 108.6
C69 C43 H43A 110.3
C69 C43 H43B 110.3
C7 C44 H44 121.0
C50 C44 C7 118.1(7)
C50 C44 H44 121.0
C21 C50 H50 119.1
C44 C50 C21 121.8(7)
C44 C50 H50 119.1
C4 C51 C9 114.6(6)
C10 C51 C4 123.1(7)
C10 C51 C9 122.2(7)
C15 C60 H60 120.2
C15 C60 C64 119.6(7)
C64 C60 H60 120.2
O2 C61 H61A 110.2
O2 C61 H61B 110.2
O2 C61 C62 107.5(7)
H61A C61 H61B 108.5
C62 C61 H61A 110.2
C62 C61 H61B 110.2
C61 C62 H62A 111.2
C61 C62 H62B 111.2
H62A C62 H62B 109.1
C63 C62 C61 102.9(8)
C63 C62 H62A 111.2
C63 C62 H62B 111.2
C62 C63 H63A 111.5
C62 C63 H63B 111.5
H63A C63 H63B 109.3
C65 C63 C62 101.4(7)
C65 C63 H63A 111.5
C65 C63 H63B 111.5
C60 C64 H64 119.6
C60 C64 C67 120.9(7)
C67 C64 H64 119.6
O2 C65 C63 105.1(6)
O2 C65 H65A 110.7
O2 C65 H65B 110.7
C63 C65 H65A 110.7
C63 C65 H65B 110.7
H65A C65 H65B 108.8
C67 C66 H66 119.4
C67 C66 C68 121.1(7)
C68 C66 H66 119.4
C64 C67 C10 120.4(7)
C66 C67 C10 121.4(7)
C66 C67 C64 118.2(7)
C15 C68 H68 120.3
C66 C68 C15 119.3(8)
C66 C68 H68 120.3
C43 C69 H69A 111.2
C43 C69 H69B 111.2
C43 C69 C70 102.8(9)
H69A C69 H69B 109.1
C70 C69 H69A 111.2
C70 C69 H69B 111.2
C27 C70 C69 103.2(9)
C27 C70 H70A 111.1
C27 C70 H70B 111.1
C69 C70 H70A 111.1
C69 C70 H70B 111.1
H70A C70 H70B 109.1

loop_
_geom_bond_atom_site_label_1
_geom_bond_atom_site_label_2
_geom_bond_distance
Br1 C1 1.896(7)
Br2 C12 1.898(7)
Br3 C15 1.898(9)
Br4 C7 1.898(7)
O1 C27 1.425(11)
O1 C43 1.430(11)
O2 C61 1.420(10)
O2 C65 1.416(10)
C1 C18 1.380(10)
C1 C19 1.381(10)
C2 H2 0.9300
C2 C9 1.397(10)
C2 C19 1.398(11)
C3 H3 0.9300
C3 C4 1.392(10)
C3 C5 1.384(10)
C4 C16 1.405(9)
C4 C51 1.488(10)
C5 H5 0.9300
C5 C12 1.393(10)
C7 C20 1.370(11)
C7 C44 1.393(11)
C8 H8 0.9300
C8 C20 1.390(11)
C8 C21 1.385(10)
C9 C29 1.390(10)
C9 C51 1.489(10)
C10 C21 1.488(10)
C10 C51 1.362(10)
C10 C67 1.488(11)
C12 C24 1.389(11)
C15 C60 1.372(11)
C15 C68 1.389(11)
C16 H16 0.9300
C16 C24 1.379(11)
C18 H18 0.9300
C18 C29 1.379(11)
C19 H19 0.9300
C20 H20 0.9300
C21 C50 1.392(10)
C24 H24 0.9300
C27 H27A 0.9700
C27 H27B 0.9700
C27 C70 1.499(14)
C29 H29 0.9300
C43 H43A 0.9700
C43 H43B 0.9700
C43 C69 1.503(14)
C44 H44 0.9300
C44 C50 1.388(11)
C50 H50 0.9300
C60 H60 0.9300
C60 C64 1.379(11)
C61 H61A 0.9700
C61 H61B 0.9700
C61 C62 1.531(13)
C62 H62A 0.9700
C62 H62B 0.9700
C62 C63 1.523(12)
C63 H63A 0.9700
C63 H63B 0.9700
C63 C65 1.501(12)
C64 H64 0.9300
C64 C67 1.403(10)
C65 H65A 0.9700
C65 H65B 0.9700
C66 H66 0.9300
C66 C67 1.383(10)
C66 C68 1.383(11)
C68 H68 0.9300
C69 H69A 0.9700
C69 H69B 0.9700
C69 C70 1.511(15)
C70 H70A 0.9700
C70 H70B 0.9700

loop_
_geom_torsion_atom_site_label_1
_geom_torsion_atom_site_label_2
_geom_torsion_atom_site_label_3
_geom_torsion_atom_site_label_4
_geom_torsion
Br1 C1 C18 C29 -178.5(5)
Br1 C1 C19 C2 176.0(5)
Br2 C12 C24 C16 179.6(6)
Br3 C15 C60 C64 -174.5(6)
Br3 C15 C68 C66 174.5(6)
Br4 C7 C20 C8 -176.5(6)
Br4 C7 C44 C50 176.3(6)
O1 C27 C70 C69 27.8(11)
O1 C43 C69 C70 25.9(12)
O2 C61 C62 C63 10.7(10)
C1 C18 C29 C9 2.9(11)
C2 C9 C29 C18 -2.4(11)
C2 C9 C51 C4 57.5(9)
C2 C9 C51 C10 -124.0(8)
C3 C4 C16 C24 -3.1(11)
C3 C4 C51 C9 -134.0(7)
C3 C4 C51 C10 47.5(11)
C3 C5 C12 Br2 179.6(5)
C3 C5 C12 C24 -3.1(11)
C4 C3 C5 C12 0.7(11)
C4 C16 C24 C12 0.8(11)
C5 C3 C4 C16 2.4(11)
C5 C3 C4 C51 -179.3(7)
C5 C12 C24 C16 2.4(12)
C7 C44 C50 C21 0.5(13)
C8 C21 C50 C44 0.8(12)
C9 C2 C19 C1 2.1(11)
C10 C21 C50 C44 -172.8(7)
C15 C60 C64 C67 1.0(12)
C16 C4 C51 C9 44.3(9)
C16 C4 C51 C10 -134.2(8)
C18 C1 C19 C2 -1.7(11)
C19 C1 C18 C29 -0.7(11)
C19 C2 C9 C29 -0.1(11)
C19 C2 C9 C51 -175.0(7)
C20 C7 C44 C50 -1.5(13)
C20 C8 C21 C10 172.4(8)
C20 C8 C21 C50 -1.1(12)
C21 C8 C20 C7 0.1(13)
C21 C10 C51 C4 -166.8(7)
C21 C10 C51 C9 14.8(11)
C21 C10 C67 C64 41.0(10)
C21 C10 C67 C66 -137.1(7)
C27 O1 C43 C69 -9.0(11)
C29 C9 C51 C4 -117.3(7)
C29 C9 C51 C10 61.2(10)
C43 O1 C27 C70 -12.0(11)
C43 C69 C70 C27 -32.1(11)
C44 C7 C20 C8 1.3(13)
C51 C4 C16 C24 178.5(7)
C51 C9 C29 C18 172.5(7)
C51 C10 C21 C8 48.7(11)
C51 C10 C21 C50 -137.9(8)
C51 C10 C67 C64 -135.3(8)
C51 C10 C67 C66 46.5(11)
C60 C15 C68 C66 -3.1(11)
C60 C64 C67 C10 176.8(7)
C60 C64 C67 C66 -5.0(11)
C61 O2 C65 C63 -34.3(10)
C61 C62 C63 C65 -29.6(10)
C62 C63 C65 O2 39.7(10)
C65 O2 C61 C62 14.3(10)
C67 C10 C21 C8 -127.6(8)
C67 C10 C21 C50 45.8(10)
C67 C10 C51 C4 9.3(11)
C67 C10 C51 C9 -169.1(7)
C67 C66 C68 C15 -1.1(11)
C68 C15 C60 C64 3.1(12)
C68 C66 C67 C10 -176.8(7)
C68 C66 C67 C64 5.0(11)
